data_2020821
loop_
_publ_author_name
'Holland, Amanda M.'
'Oliver, Allen G.'
'Iluc, Vlad M.'

_publ_section_title
;
 Iron pyrrole-based PNP pincer ligand complexes as catalyst precursors
;
_journal_coeditor_code KY3121
_journal_issue 7
_journal_name_full 'Acta Crystallographica Section C'
_journal_page_first 569
_journal_page_last 574
_journal_paper_doi 10.1107/S2053229617009287
_journal_volume 73
_journal_year 2017
_chemical_formula_iupac '[Fe (C18 H34 N P2) Cl (C5 H5 N)]'
_chemical_formula_moiety 'C23 H39 Cl Fe N2 P2'
_chemical_formula_sum 'C23 H39 Cl Fe N2 P2'
_chemical_formula_weight 496.80
_chemical_name_systematic
{2,5-Bis[(diisopropylphosphanyl)methyl]pyrrolido-\k^3^<i>P</i>,<i>N</i>,<i>P</i>'}chlorido(pyridine-\k<i>N</i>)iron(II)
_space_group_crystal_system monoclinic
_space_group_IT_number 14
_space_group_name_Hall '-P 2yn'
_space_group_name_H-M_alt 'P 1 21/n 1'
_symmetry_space_group_name_Hall '-P 2yn'
_symmetry_space_group_name_H-M 'P 1 21/n 1'
_atom_sites_solution_hydrogens geom
_atom_sites_solution_primary iterative
_atom_sites_solution_secondary difmap
_cell_angle_alpha 90
_cell_angle_beta 92.3658(13)
_cell_angle_gamma 90
_cell_formula_units_Z 4
_cell_length_a 7.6074(6)
_cell_length_b 18.2229(15)
_cell_length_c 19.1442(16)
_cell_measurement_reflns_used 9997
_cell_measurement_temperature 296(2)
_cell_measurement_theta_max 26.36
_cell_measurement_theta_min 2.24
_cell_volume 2651.7(4)
_computing_cell_refinement
;
SAINT (Bruker, 2015)
;
_computing_data_collection
;
SAINT (Bruker, 2015)
;
_computing_data_reduction
;
SAINT (Bruker, 2015)
;
_computing_molecular_graphics
;
OLEX2 (Dolomanov <i>et al.</i>, 2009)
;
_computing_publication_material
;
OLEX2 (Dolomanov <i>et al.</i>, 2009)
;
_computing_structure_refinement
;
SHELXL2016 (Sheldrick, 2015<i>b</i>)
;
_computing_structure_solution
;
olex2.solve (Bourhis <i>et al.</i>, 2015)
;
_diffrn_ambient_temperature 296.15
_diffrn_detector_area_resol_mean 8.33
_diffrn_measured_fraction_theta_full 1.000
_diffrn_measured_fraction_theta_max 1.000
_diffrn_measurement_device_type 'Bruker APEX-II CCD'
_diffrn_measurement_method '\f and \w scans'
_diffrn_radiation_type MoK\a
_diffrn_radiation_wavelength 0.71073
_diffrn_reflns_av_R_equivalents 0.0225
_diffrn_reflns_limit_h_max 9
_diffrn_reflns_limit_h_min -9
_diffrn_reflns_limit_k_max 22
_diffrn_reflns_limit_k_min -22
_diffrn_reflns_limit_l_max 23
_diffrn_reflns_limit_l_min -23
_diffrn_reflns_number 44868
_diffrn_reflns_theta_full 26.000
_diffrn_reflns_theta_max 26.364
_diffrn_reflns_theta_min 1.543
_diffrn_standards_number 0
_exptl_absorpt_coefficient_mu 0.802
_exptl_absorpt_correction_T_max 0.7454
_exptl_absorpt_correction_T_min 0.6386
_exptl_absorpt_correction_type multi-scan
_exptl_absorpt_process_details
;
(SADABS; Krause <i>et al.</i>, 2015)
;
_exptl_crystal_colour Yellow
_exptl_crystal_density_diffrn 1.244
_exptl_crystal_description Block
_exptl_crystal_F_000 1056
_exptl_crystal_size_max 0.597
_exptl_crystal_size_mid 0.358
_exptl_crystal_size_min 0.358
_refine_diff_density_max 0.283
_refine_diff_density_min -0.233
_refine_ls_extinction_method none
_refine_ls_goodness_of_fit_ref 1.037
_refine_ls_hydrogen_treatment constr
_refine_ls_matrix_type full
_refine_ls_number_parameters 270
_refine_ls_number_reflns 5423
_refine_ls_number_restraints 0
_refine_ls_restrained_S_all 1.037
_refine_ls_R_factor_all 0.0221
_refine_ls_R_factor_gt 0.0208
_refine_ls_shift/su_max 0.001
_refine_ls_shift/su_mean 0.000
_refine_ls_structure_factor_coef Fsqd
_refine_ls_weighting_details 'w=1/[\s^2^(Fo^2^)+(0.0250P)^2^+1.1820P] where P=(Fo^2^+2Fc^2^)/3'
_refine_ls_weighting_scheme calc
_refine_ls_wR_factor_gt 0.0536
_refine_ls_wR_factor_ref 0.0544
_reflns_number_gt 5174
_reflns_number_total 5423
_reflns_threshold_expression 'I > 2\s(I)'
_cod_data_source_file ky3121sup1.cif
_cod_data_source_block II
_cod_database_code 2020821
_shelx_space_group_comment
;
The symmetry employed for this shelxl refinement is uniquely defined
by the following loop, which should always be used as a source of
symmetry information in preference to the above space-group names.
They are only intended as comments.
;

loop_
_space_group_symop_operation_xyz
'x, y, z'
'-x+1/2, y+1/2, -z+1/2'
'-x, -y, -z'
'x-1/2, -y-1/2, z-1/2'

loop_
_atom_site_type_symbol
_atom_site_label
_atom_site_fract_x
_atom_site_fract_y
_atom_site_fract_z
_atom_site_U_iso_or_equiv
_atom_site_adp_type
_atom_site_calc_flag
_atom_site_occupancy
Fe Fe1 0.42549(2) 0.28801(2) 0.43529(2) 0.01567(5) Uani d 1
Cl Cl1 0.15367(4) 0.33264(2) 0.46273(2) 0.02582(7) Uani d 1
P P1 0.33422(4) 0.15339(2) 0.45019(2) 0.02159(7) Uani d 1
P P2 0.52956(4) 0.40115(2) 0.36887(2) 0.01918(7) Uani d 1
N N1 0.57357(13) 0.23834(6) 0.36254(5) 0.0212(2) Uani d 1
N N2 0.57605(12) 0.29532(5) 0.53036(5) 0.01751(19) Uani d 1
C C1 0.55480(16) 0.16632(7) 0.34046(7) 0.0246(3) Uani d 1
C C2 0.65300(15) 0.27547(7) 0.30945(6) 0.0232(2) Uani d 1
C C3 0.67976(16) 0.22858(8) 0.25453(7) 0.0301(3) Uani d 1
H H3 0.7292 0.2405 0.2124 0.036 Uiso calc 1
C C4 0.61773(16) 0.15886(8) 0.27451(7) 0.0310(3) Uani d 1
H H4 0.6192 0.1161 0.2481 0.037 Uiso calc 1
C C5 0.48060(18) 0.10983(7) 0.38790(7) 0.0303(3) Uani d 1
H H5A 0.5758 0.0849 0.4134 0.036 Uiso calc 1
H H5B 0.4151 0.0736 0.3603 0.036 Uiso calc 1
C C6 0.70037(16) 0.35472(7) 0.31915(6) 0.0260(3) Uani d 1
H H6A 0.7097 0.3781 0.2739 0.031 Uiso calc 1
H H6B 0.8134 0.3588 0.3442 0.031 Uiso calc 1
C C7 0.3528(3) 0.09513(7) 0.52955(7) 0.0434(4) Uani d 1
H H7 0.3318 0.0440 0.5158 0.052 Uiso calc 1
C C8 0.5372(3) 0.10094(9) 0.56399(10) 0.0642(6) Uani d 1
H H8A 0.6231 0.0893 0.5304 0.096 Uiso calc 1
H H8B 0.5478 0.0672 0.6024 0.096 Uiso calc 1
H H8C 0.5563 0.1500 0.5808 0.096 Uiso calc 1
C C9 0.2137(3) 0.11766(10) 0.58046(8) 0.0611(6) Uani d 1
H H9A 0.2286 0.1685 0.5924 0.092 Uiso calc 1
H H9B 0.2261 0.0884 0.6221 0.092 Uiso calc 1
H H9C 0.0987 0.1103 0.5590 0.092 Uiso calc 1
C C10 0.11042(17) 0.13506(7) 0.41300(7) 0.0281(3) Uani d 1
H H10 0.0275 0.1596 0.4431 0.034 Uiso calc 1
C C11 0.0562(2) 0.05443(9) 0.40821(8) 0.0437(4) Uani d 1
H H11A 0.1338 0.0287 0.3784 0.065 Uiso calc 1
H H11B -0.0623 0.0510 0.3892 0.065 Uiso calc 1
H H11C 0.0630 0.0329 0.4540 0.065 Uiso calc 1
C C12 0.0912(2) 0.17101(9) 0.34094(8) 0.0380(3) Uani d 1
H H12A 0.1233 0.2219 0.3446 0.057 Uiso calc 1
H H12B -0.0286 0.1670 0.3236 0.057 Uiso calc 1
H H12C 0.1669 0.1467 0.3094 0.057 Uiso calc 1
C C13 0.63846(15) 0.48419(7) 0.40586(7) 0.0239(2) Uani d 1
H H13 0.5458 0.5153 0.4240 0.029 Uiso calc 1
C C14 0.76244(17) 0.46424(7) 0.46777(7) 0.0302(3) Uani d 1
H H14A 0.6986 0.4376 0.5018 0.045 Uiso calc 1
H H14B 0.8100 0.5083 0.4886 0.045 Uiso calc 1
H H14C 0.8566 0.4343 0.4518 0.045 Uiso calc 1
C C15 0.73362(19) 0.52982(8) 0.35199(8) 0.0357(3) Uani d 1
H H15A 0.8214 0.5002 0.3310 0.054 Uiso calc 1
H H15B 0.7889 0.5713 0.3747 0.054 Uiso calc 1
H H15C 0.6503 0.5466 0.3165 0.054 Uiso calc 1
C C16 0.37789(17) 0.43727(8) 0.29881(7) 0.0295(3) Uani d 1
H H16 0.4477 0.4648 0.2658 0.035 Uiso calc 1
C C17 0.2876(2) 0.37410(10) 0.25928(9) 0.0470(4) Uani d 1
H H17A 0.3750 0.3423 0.2408 0.070 Uiso calc 1
H H17B 0.2143 0.3933 0.2216 0.070 Uiso calc 1
H H17C 0.2167 0.3469 0.2906 0.070 Uiso calc 1
C C18 0.24214(19) 0.48941(8) 0.32810(8) 0.0383(3) Uani d 1
H H18A 0.1765 0.4642 0.3625 0.057 Uiso calc 1
H H18B 0.1634 0.5059 0.2909 0.057 Uiso calc 1
H H18C 0.3011 0.5309 0.3493 0.057 Uiso calc 1
C C19 0.75073(16) 0.28459(7) 0.53339(7) 0.0242(2) Uani d 1
H H19 0.8076 0.2769 0.4919 0.029 Uiso calc 1
C C20 0.84954(17) 0.28449(8) 0.59556(7) 0.0299(3) Uani d 1
H H20 0.9705 0.2771 0.5957 0.036 Uiso calc 1
C C21 0.76672(18) 0.29547(8) 0.65766(7) 0.0307(3) Uani d 1
H H21 0.8303 0.2952 0.7002 0.037 Uiso calc 1
C C22 0.58713(17) 0.30679(8) 0.65485(6) 0.0290(3) Uani d 1
H H22 0.5276 0.3145 0.6957 0.035 Uiso calc 1
C C23 0.49691(15) 0.30662(7) 0.59080(6) 0.0220(2) Uani d 1
H H23 0.3761 0.3147 0.5895 0.026 Uiso calc 1

loop_
_atom_site_aniso_label
_atom_site_aniso_U_11
_atom_site_aniso_U_22
_atom_site_aniso_U_33
_atom_site_aniso_U_12
_atom_site_aniso_U_13
_atom_site_aniso_U_23
Fe1 0.01572(8) 0.01647(9) 0.01488(8) 0.00190(6) 0.00138(6) -0.00042(6)
Cl1 0.01695(13) 0.02615(15) 0.03487(16) 0.00341(11) 0.00717(11) 0.00372(12)
P1 0.02903(16) 0.01517(14) 0.02005(15) -0.00129(11) -0.00541(12) 0.00120(11)
P2 0.01712(14) 0.02107(15) 0.01962(14) 0.00171(11) 0.00411(11) 0.00427(11)
N1 0.0211(5) 0.0226(5) 0.0198(5) 0.0035(4) 0.0003(4) -0.0039(4)
N2 0.0178(5) 0.0163(4) 0.0183(5) -0.0014(3) 0.0004(4) 0.0007(4)
C1 0.0195(6) 0.0247(6) 0.0291(6) 0.0060(5) -0.0050(5) -0.0098(5)
C2 0.0181(5) 0.0325(7) 0.0192(5) 0.0066(5) 0.0021(4) -0.0011(5)
C3 0.0216(6) 0.0485(8) 0.0202(6) 0.0101(6) 0.0012(5) -0.0079(6)
C4 0.0221(6) 0.0404(8) 0.0301(7) 0.0102(5) -0.0050(5) -0.0185(6)
C5 0.0311(7) 0.0196(6) 0.0398(7) 0.0038(5) -0.0037(6) -0.0080(5)
C6 0.0234(6) 0.0322(7) 0.0232(6) 0.0029(5) 0.0095(5) 0.0035(5)
C7 0.0867(12) 0.0153(6) 0.0264(7) -0.0076(7) -0.0193(7) 0.0042(5)
C8 0.1120(17) 0.0235(8) 0.0525(10) 0.0075(9) -0.0532(11) 0.0014(7)
C9 0.1220(18) 0.0393(9) 0.0222(7) -0.0290(10) 0.0061(9) 0.0026(6)
C10 0.0265(6) 0.0301(7) 0.0275(6) -0.0088(5) -0.0003(5) 0.0006(5)
C11 0.0524(9) 0.0391(8) 0.0391(8) -0.0245(7) -0.0028(7) 0.0012(7)
C12 0.0328(7) 0.0438(8) 0.0360(8) -0.0075(6) -0.0149(6) 0.0094(6)
C13 0.0200(6) 0.0202(6) 0.0320(6) 0.0010(4) 0.0072(5) 0.0030(5)
C14 0.0271(6) 0.0255(6) 0.0378(7) -0.0023(5) -0.0012(5) -0.0031(5)
C15 0.0321(7) 0.0285(7) 0.0477(8) -0.0041(6) 0.0139(6) 0.0089(6)
C16 0.0279(6) 0.0346(7) 0.0260(6) 0.0032(5) -0.0002(5) 0.0116(5)
C17 0.0499(9) 0.0492(9) 0.0399(8) 0.0082(8) -0.0212(7) -0.0003(7)
C18 0.0299(7) 0.0384(8) 0.0462(8) 0.0101(6) -0.0041(6) 0.0106(7)
C19 0.0193(6) 0.0292(6) 0.0243(6) 0.0010(5) 0.0030(5) 0.0018(5)
C20 0.0184(6) 0.0389(8) 0.0321(7) -0.0001(5) -0.0033(5) 0.0050(6)
C21 0.0305(7) 0.0373(7) 0.0234(6) -0.0057(5) -0.0081(5) 0.0025(5)
C22 0.0295(7) 0.0391(7) 0.0185(6) -0.0047(6) 0.0016(5) -0.0036(5)
C23 0.0189(5) 0.0254(6) 0.0217(6) -0.0018(5) 0.0017(4) -0.0024(5)

loop_
_atom_type_symbol
_atom_type_description
_atom_type_scat_dispersion_real
_atom_type_scat_dispersion_imag
_atom_type_scat_source
C C 0.0033 0.0016 'International Tables Vol C Tables 4.2.6.8 and 6.1.1.4'
H H 0.0000 0.0000 'International Tables Vol C Tables 4.2.6.8 and 6.1.1.4'
N N 0.0061 0.0033 'International Tables Vol C Tables 4.2.6.8 and 6.1.1.4'
P P 0.1023 0.0942 'International Tables Vol C Tables 4.2.6.8 and 6.1.1.4'
Cl Cl 0.1484 0.1585 'International Tables Vol C Tables 4.2.6.8 and 6.1.1.4'
Fe Fe 0.3463 0.8444 'International Tables Vol C Tables 4.2.6.8 and 6.1.1.4'

loop_
_geom_angle_atom_site_label_1
_geom_angle_atom_site_label_2
_geom_angle_atom_site_label_3
_geom_angle
_geom_angle_publ_flag
Cl1 Fe1 P1 93.588(12) y
Cl1 Fe1 P2 97.336(12) y
P2 Fe1 P1 155.950(12) y
N1 Fe1 Cl1 147.06(3) y
N1 Fe1 P1 79.13(3) y
N1 Fe1 P2 80.08(3) y
N1 Fe1 N2 108.72(4) y
N2 Fe1 Cl1 103.95(3) y
N2 Fe1 P1 95.96(3) y
N2 Fe1 P2 102.06(3) y
C5 P1 Fe1 99.56(4) ?
C5 P1 C7 104.82(7) ?
C5 P1 C10 104.14(6) ?
C7 P1 Fe1 128.76(4) ?
C10 P1 Fe1 112.25(4) ?
C10 P1 C7 104.48(7) ?
C6 P2 Fe1 97.21(4) ?
C6 P2 C13 104.96(6) ?
C6 P2 C16 102.70(6) ?
C13 P2 Fe1 127.57(4) ?
C13 P2 C16 103.99(6) ?
C16 P2 Fe1 116.65(4) ?
C1 N1 Fe1 125.21(8) ?
C2 N1 Fe1 123.78(8) ?
C2 N1 C1 106.41(10) ?
C19 N2 Fe1 121.89(8) ?
C19 N2 C23 117.64(10) ?
C23 N2 Fe1 120.36(8) ?
N1 C1 C5 120.19(11) ?
C4 C1 N1 109.79(12) ?
C4 C1 C5 129.99(12) ?
N1 C2 C6 119.44(10) ?
C3 C2 N1 109.94(12) ?
C3 C2 C6 130.59(12) ?
C2 C3 H3 126.6 ?
C2 C3 C4 106.84(11) ?
C4 C3 H3 126.6 ?
C1 C4 C3 107.00(11) ?
C1 C4 H4 126.5 ?
C3 C4 H4 126.5 ?
P1 C5 H5A 109.6 ?
P1 C5 H5B 109.6 ?
C1 C5 P1 110.42(8) ?
C1 C5 H5A 109.6 ?
C1 C5 H5B 109.6 ?
H5A C5 H5B 108.1 ?
P2 C6 H6A 109.8 ?
P2 C6 H6B 109.8 ?
C2 C6 P2 109.55(8) ?
C2 C6 H6A 109.8 ?
C2 C6 H6B 109.8 ?
H6A C6 H6B 108.2 ?
P1 C7 H7 108.6 ?
C8 C7 P1 110.56(12) ?
C8 C7 H7 108.6 ?
C9 C7 P1 109.77(11) ?
C9 C7 H7 108.6 ?
C9 C7 C8 110.76(14) ?
C7 C8 H8A 109.5 ?
C7 C8 H8B 109.5 ?
C7 C8 H8C 109.5 ?
H8A C8 H8B 109.5 ?
H8A C8 H8C 109.5 ?
H8B C8 H8C 109.5 ?
C7 C9 H9A 109.5 ?
C7 C9 H9B 109.5 ?
C7 C9 H9C 109.5 ?
H9A C9 H9B 109.5 ?
H9A C9 H9C 109.5 ?
H9B C9 H9C 109.5 ?
P1 C10 H10 107.2 ?
C11 C10 P1 116.05(11) ?
C11 C10 H10 107.2 ?
C11 C10 C12 110.02(12) ?
C12 C10 P1 108.80(9) ?
C12 C10 H10 107.2 ?
C10 C11 H11A 109.5 ?
C10 C11 H11B 109.5 ?
C10 C11 H11C 109.5 ?
H11A C11 H11B 109.5 ?
H11A C11 H11C 109.5 ?
H11B C11 H11C 109.5 ?
C10 C12 H12A 109.5 ?
C10 C12 H12B 109.5 ?
C10 C12 H12C 109.5 ?
H12A C12 H12B 109.5 ?
H12A C12 H12C 109.5 ?
H12B C12 H12C 109.5 ?
P2 C13 H13 107.0 ?
C14 C13 P2 110.75(8) ?
C14 C13 H13 107.0 ?
C14 C13 C15 110.98(11) ?
C15 C13 P2 113.77(9) ?
C15 C13 H13 107.0 ?
C13 C14 H14A 109.5 ?
C13 C14 H14B 109.5 ?
C13 C14 H14C 109.5 ?
H14A C14 H14B 109.5 ?
H14A C14 H14C 109.5 ?
H14B C14 H14C 109.5 ?
C13 C15 H15A 109.5 ?
C13 C15 H15B 109.5 ?
C13 C15 H15C 109.5 ?
H15A C15 H15B 109.5 ?
H15A C15 H15C 109.5 ?
H15B C15 H15C 109.5 ?
P2 C16 H16 108.1 ?
C17 C16 P2 110.19(10) ?
C17 C16 H16 108.1 ?
C17 C16 C18 110.75(12) ?
C18 C16 P2 111.44(10) ?
C18 C16 H16 108.1 ?
C16 C17 H17A 109.5 ?
C16 C17 H17B 109.5 ?
C16 C17 H17C 109.5 ?
H17A C17 H17B 109.5 ?
H17A C17 H17C 109.5 ?
H17B C17 H17C 109.5 ?
C16 C18 H18A 109.5 ?
C16 C18 H18B 109.5 ?
C16 C18 H18C 109.5 ?
H18A C18 H18B 109.5 ?
H18A C18 H18C 109.5 ?
H18B C18 H18C 109.5 ?
N2 C19 H19 118.7 ?
N2 C19 C20 122.68(11) ?
C20 C19 H19 118.7 ?
C19 C20 H20 120.3 ?
C19 C20 C21 119.31(12) ?
C21 C20 H20 120.3 ?
C20 C21 H21 120.9 ?
C22 C21 C20 118.26(12) ?
C22 C21 H21 120.9 ?
C21 C22 H22 120.4 ?
C23 C22 C21 119.30(12) ?
C23 C22 H22 120.4 ?
N2 C23 C22 122.81(11) ?
N2 C23 H23 118.6 ?
C22 C23 H23 118.6 ?

loop_
_geom_bond_atom_site_label_1
_geom_bond_atom_site_label_2
_geom_bond_distance
_geom_bond_publ_flag
Fe1 Cl1 2.3028(3) y
Fe1 P1 2.5688(4) y
Fe1 P2 2.5646(4) y
Fe1 N1 2.0391(10) y
Fe1 N2 2.1143(10) y
P1 C5 1.8444(14) ?
P1 C7 1.8540(14) ?
P1 C10 1.8485(13) ?
P2 C6 1.8473(12) ?
P2 C13 1.8519(13) ?
P2 C16 1.8535(13) ?
N1 C1 1.3843(16) ?
N1 C2 1.3808(16) ?
N2 C19 1.3420(15) ?
N2 C23 1.3420(15) ?
C1 C4 1.3752(18) ?
C1 C5 1.4986(19) ?
C2 C3 1.3765(17) ?
C2 C6 1.4981(18) ?
C3 H3 0.9300 ?
C3 C4 1.413(2) ?
C4 H4 0.9300 ?
C5 H5A 0.9700 ?
C5 H5B 0.9700 ?
C6 H6A 0.9700 ?
C6 H6B 0.9700 ?
C7 H7 0.9800 ?
C7 C8 1.529(2) ?
C7 C9 1.524(3) ?
C8 H8A 0.9600 ?
C8 H8B 0.9600 ?
C8 H8C 0.9600 ?
C9 H9A 0.9600 ?
C9 H9B 0.9600 ?
C9 H9C 0.9600 ?
C10 H10 0.9800 ?
C10 C11 1.5280(19) ?
C10 C12 1.5287(18) ?
C11 H11A 0.9600 ?
C11 H11B 0.9600 ?
C11 H11C 0.9600 ?
C12 H12A 0.9600 ?
C12 H12B 0.9600 ?
C12 H12C 0.9600 ?
C13 H13 0.9800 ?
C13 C14 1.5278(18) ?
C13 C15 1.5297(17) ?
C14 H14A 0.9600 ?
C14 H14B 0.9600 ?
C14 H14C 0.9600 ?
C15 H15A 0.9600 ?
C15 H15B 0.9600 ?
C15 H15C 0.9600 ?
C16 H16 0.9800 ?
C16 C17 1.525(2) ?
C16 C18 1.5269(19) ?
C17 H17A 0.9600 ?
C17 H17B 0.9600 ?
C17 H17C 0.9600 ?
C18 H18A 0.9600 ?
C18 H18B 0.9600 ?
C18 H18C 0.9600 ?
C19 H19 0.9300 ?
C19 C20 1.3813(18) ?
C20 H20 0.9300 ?
C20 C21 1.3828(19) ?
C21 H21 0.9300 ?
C21 C22 1.3805(19) ?
C22 H22 0.9300 ?
C22 C23 1.3803(17) ?
C23 H23 0.9300 ?

loop_
_geom_torsion_atom_site_label_1
_geom_torsion_atom_site_label_2
_geom_torsion_atom_site_label_3
_geom_torsion_atom_site_label_4
_geom_torsion
Fe1 P1 C5 C1 -15.25(9)
Fe1 P1 C7 C8 -48.31(15)
Fe1 P1 C7 C9 74.18(13)
Fe1 P1 C10 C11 170.07(9)
Fe1 P1 C10 C12 45.39(11)
Fe1 P2 C6 C2 27.00(9)
Fe1 P2 C13 C14 36.14(10)
Fe1 P2 C13 C15 161.96(7)
Fe1 P2 C16 C17 -38.40(12)
Fe1 P2 C16 C18 84.96(10)
Fe1 N1 C1 C4 155.35(8)
Fe1 N1 C1 C5 -26.61(15)
Fe1 N1 C2 C3 -155.50(8)
Fe1 N1 C2 C6 26.26(15)
Fe1 N2 C19 C20 -175.74(10)
Fe1 N2 C23 C22 175.39(10)
N1 C1 C4 C3 0.49(14)
N1 C1 C5 P1 26.75(14)
N1 C2 C3 C4 -1.16(14)
N1 C2 C6 P2 -36.72(14)
N2 C19 C20 C21 0.3(2)
C1 N1 C2 C3 1.45(13)
C1 N1 C2 C6 -176.78(10)
C2 N1 C1 C4 -1.19(13)
C2 N1 C1 C5 176.85(10)
C2 C3 C4 C1 0.41(14)
C3 C2 C6 P2 145.46(12)
C4 C1 C5 P1 -155.66(11)
C5 P1 C7 C8 67.33(12)
C5 P1 C7 C9 -170.18(11)
C5 P1 C10 C11 63.33(12)
C5 P1 C10 C12 -61.35(11)
C5 C1 C4 C3 -177.30(12)
C6 P2 C13 C14 -75.54(10)
C6 P2 C13 C15 50.28(10)
C6 P2 C16 C17 66.49(11)
C6 P2 C16 C18 -170.15(10)
C6 C2 C3 C4 176.81(12)
C7 P1 C5 C1 -149.78(9)
C7 P1 C10 C11 -46.40(12)
C7 P1 C10 C12 -171.08(10)
C10 P1 C5 C1 100.75(10)
C10 P1 C7 C8 176.56(11)
C10 P1 C7 C9 -60.95(12)
C13 P2 C6 C2 159.06(9)
C13 P2 C16 C17 175.70(10)
C13 P2 C16 C18 -60.95(11)
C16 P2 C6 C2 -92.47(9)
C16 P2 C13 C14 176.93(9)
C16 P2 C13 C15 -57.25(10)
C19 N2 C23 C22 -0.72(18)
C19 C20 C21 C22 -0.5(2)
C20 C21 C22 C23 0.1(2)
C21 C22 C23 N2 0.5(2)
C23 N2 C19 C20 0.30(18)

_cod_database_fobs_code 2020821
